data_2228202
loop_
_publ_author_name
'Xu, Rui-jun'

_publ_section_title
;
 4-Methoxyanilinium iodide
;
_journal_coeditor_code BG2356
_journal_issue 12
_journal_name_full 'Acta Crystallographica Section E'
_journal_page_first o3316
_journal_paper_doi 10.1107/S1600536810047549
_journal_volume 66
_journal_year 2010
_chemical_formula_iupac 'C7 H10 N O +, I -'
_chemical_formula_moiety 'C7 H10 N O +, I -'
_chemical_formula_sum 'C7 H10 I N O'
_chemical_formula_weight 251.06
_chemical_name_systematic
;
4-Methoxyanilinium iodide
;
_space_group_IT_number 61
_symmetry_cell_setting orthorhombic
_symmetry_space_group_name_Hall '-P 2ac 2ab'
_symmetry_space_group_name_H-M 'P b c a'
_atom_sites_solution_hydrogens geom
_atom_sites_solution_primary direct
_atom_sites_solution_secondary difmap
_audit_creation_method SHELXL-97
_cell_angle_alpha 90.00
_cell_angle_beta 90.00
_cell_angle_gamma 90.00
_cell_formula_units_Z 8
_cell_length_a 12.290(3)
_cell_length_b 7.1302(14)
_cell_length_c 20.304(4)
_cell_measurement_reflns_used 7161
_cell_measurement_temperature 298(2)
_cell_measurement_theta_max 27.655
_cell_measurement_theta_min 3.01
_cell_volume 1779.2(7)
_computing_cell_refinement 'CrystalClear (Rigaku, 2005)'
_computing_data_collection 'CrystalClear (Rigaku, 2005)'
_computing_data_reduction 'CrystalClear (Rigaku, 2005)'
_computing_molecular_graphics 'SHELXTL (Sheldrick, 2008)'
_computing_publication_material 'SHELXL97 (Sheldrick, 2008)'
_computing_structure_refinement 'SHELXL97 (Sheldrick, 2008)'
_computing_structure_solution 'SHELXS97 (Sheldrick, 2008)'
_diffrn_ambient_temperature 298(2)
_diffrn_detector_area_resol_mean 13.6612
_diffrn_measured_fraction_theta_full 0.999
_diffrn_measured_fraction_theta_max 0.999
_diffrn_measurement_device_type 'Rigaku SCXmini'
_diffrn_measurement_method '\w scans'
_diffrn_radiation_monochromator graphite
_diffrn_radiation_source 'fine-focus sealed tube'
_diffrn_radiation_type MoK\a
_diffrn_radiation_wavelength 0.71073
_diffrn_reflns_av_R_equivalents 0.0518
_diffrn_reflns_av_sigmaI/netI 0.0293
_diffrn_reflns_limit_h_max 15
_diffrn_reflns_limit_h_min -15
_diffrn_reflns_limit_k_max 9
_diffrn_reflns_limit_k_min -9
_diffrn_reflns_limit_l_max 26
_diffrn_reflns_limit_l_min -26
_diffrn_reflns_number 16921
_diffrn_reflns_theta_full 27.48
_diffrn_reflns_theta_max 27.48
_diffrn_reflns_theta_min 3.32
_diffrn_standards_number 0
_exptl_absorpt_coefficient_mu 3.538
_exptl_absorpt_correction_T_max 0.493
_exptl_absorpt_correction_T_min 0.291
_exptl_absorpt_correction_type multi-scan
_exptl_absorpt_process_details '(CrystalClear; Rigaku, 2005)'
_exptl_crystal_colour Colourless
_exptl_crystal_density_diffrn 1.875
_exptl_crystal_density_method 'not measured'
_exptl_crystal_description Prism
_exptl_crystal_F_000 960
_exptl_crystal_size_max 0.4000
_exptl_crystal_size_mid 0.3000
_exptl_crystal_size_min 0.2000
_refine_diff_density_max 0.505
_refine_diff_density_min -0.445
_refine_ls_extinction_coef 0.0053(2)
_refine_ls_extinction_expression Fc^*^=kFc[1+0.001xFc^2^\l^3^/sin(2\q)]^-1/4^
_refine_ls_extinction_method 'SHELXL97 (Sheldrick, 2008)'
_refine_ls_goodness_of_fit_ref 1.247
_refine_ls_hydrogen_treatment mixed
_refine_ls_matrix_type full
_refine_ls_number_parameters 104
_refine_ls_number_reflns 2040
_refine_ls_number_restraints 3
_refine_ls_restrained_S_all 1.246
_refine_ls_R_factor_all 0.0370
_refine_ls_R_factor_gt 0.0315
_refine_ls_shift/su_max 0.000
_refine_ls_shift/su_mean 0.000
_refine_ls_structure_factor_coef Fsqd
_refine_ls_weighting_details 'calc w=1/[\s^2^(Fo^2^)+(0.0154P)^2^+1.2835P] where P=(Fo^2^+2Fc^2^)/3'
_refine_ls_weighting_scheme calc
_refine_ls_wR_factor_gt 0.0636
_refine_ls_wR_factor_ref 0.0653
_reflns_number_gt 1803
_reflns_number_total 2040
_reflns_threshold_expression I>2sigma(I)
_cod_data_source_file bg2356.cif
_cod_data_source_block I
_cod_original_cell_volume 1779.2(6)
_cod_database_code 2228202
_cod_database_fobs_code 2228202

loop_
_symmetry_equiv_pos_as_xyz
'x, y, z'
'-x+1/2, -y, z+1/2'
'-x, y+1/2, -z+1/2'
'x+1/2, -y+1/2, -z'
'-x, -y, -z'
'x-1/2, y, -z-1/2'
'x, -y-1/2, z-1/2'
'-x-1/2, y-1/2, z'

loop_
_atom_site_type_symbol
_atom_site_label
_atom_site_fract_x
_atom_site_fract_y
_atom_site_fract_z
_atom_site_U_iso_or_equiv
_atom_site_adp_type
_atom_site_calc_flag
_atom_site_refinement_flags
_atom_site_occupancy
_atom_site_disorder_assembly
_atom_site_disorder_group
I I1 0.613461(19) 0.22260(3) 0.471872(12) 0.04311(12) Uani d . 1 . .
C C1 0.3182(4) 0.1321(6) 0.88673(18) 0.0580(11) Uani d . 1 . .
H H1A 0.3321 0.0724 0.9283 0.087 Uiso calc R 1 . .
H H1B 0.2444 0.1083 0.8736 0.087 Uiso calc R 1 . .
H H1C 0.3293 0.2648 0.8909 0.087 Uiso calc R 1 . .
C C2 0.3836(3) 0.1268(4) 0.77653(15) 0.0332(7) Uani d . 1 . .
C C3 0.3010(3) 0.2400(4) 0.75290(18) 0.0347(7) Uani d . 1 . .
H H3 0.2448 0.2778 0.7806 0.042 Uiso calc R 1 . .
C C4 0.3024(3) 0.2967(4) 0.68761(16) 0.0327(7) Uani d . 1 . .
H H4 0.2472 0.3728 0.6713 0.039 Uiso calc R 1 . .
C C5 0.3856(2) 0.2399(4) 0.64723(16) 0.0303(7) Uani d . 1 . .
C C6 0.4686(3) 0.1275(5) 0.67025(17) 0.0377(8) Uani d . 1 . .
H H6 0.5244 0.0896 0.6423 0.045 Uiso calc R 1 . .
C C7 0.4676(3) 0.0724(5) 0.73515(18) 0.0425(8) Uani d . 1 . .
H H7 0.5237 -0.0019 0.7514 0.051 Uiso calc R 1 . .
N N1 0.3861(3) 0.2978(5) 0.57794(16) 0.0402(7) Uani d D 1 . .
H H1F 0.400(3) 0.4157(18) 0.5742(18) 0.041(10) Uiso d D 1 . .
H H1E 0.438(3) 0.248(5) 0.5554(19) 0.059(13) Uiso d D 1 . .
H H1D 0.324(2) 0.281(6) 0.559(2) 0.077(16) Uiso d D 1 . .
O O1 0.3897(2) 0.0598(4) 0.83889(12) 0.0517(7) Uani d . 1 . .

loop_
_atom_site_aniso_label
_atom_site_aniso_U_11
_atom_site_aniso_U_22
_atom_site_aniso_U_33
_atom_site_aniso_U_12
_atom_site_aniso_U_13
_atom_site_aniso_U_23
I1 0.04084(17) 0.04212(17) 0.04635(17) -0.00309(9) 0.01153(9) -0.00348(10)
C1 0.078(3) 0.064(3) 0.032(2) 0.008(2) 0.0061(19) 0.0060(18)
C2 0.041(2) 0.0286(17) 0.0296(17) -0.0015(14) -0.0032(13) 0.0018(12)
C3 0.0360(17) 0.0326(17) 0.0354(18) 0.0031(13) 0.0052(14) -0.0018(13)
C4 0.0299(16) 0.0293(16) 0.0388(18) 0.0051(13) -0.0023(13) 0.0015(13)
C5 0.0321(17) 0.0284(16) 0.0303(16) -0.0021(12) 0.0010(12) 0.0009(12)
C6 0.0309(17) 0.042(2) 0.0404(19) 0.0093(14) 0.0065(14) 0.0018(15)
C7 0.040(2) 0.043(2) 0.044(2) 0.0164(16) -0.0033(15) 0.0045(16)
N1 0.0400(18) 0.0456(19) 0.0352(16) 0.0018(15) 0.0045(13) 0.0085(14)
O1 0.0712(19) 0.0532(16) 0.0307(13) 0.0172(13) 0.0012(12) 0.0097(11)

loop_
_atom_type_symbol
_atom_type_description
_atom_type_scat_dispersion_real
_atom_type_scat_dispersion_imag
_atom_type_scat_source
C C 0.0033 0.0016 'International Tables Vol C Tables 4.2.6.8 and 6.1.1.4'
H H 0.0000 0.0000 'International Tables Vol C Tables 4.2.6.8 and 6.1.1.4'
N N 0.0061 0.0033 'International Tables Vol C Tables 4.2.6.8 and 6.1.1.4'
O O 0.0106 0.0060 'International Tables Vol C Tables 4.2.6.8 and 6.1.1.4'
I I -0.4742 1.8119 'International Tables Vol C Tables 4.2.6.8 and 6.1.1.4'

loop_
_geom_angle_atom_site_label_1
_geom_angle_atom_site_label_2
_geom_angle_atom_site_label_3
_geom_angle_site_symmetry_1
_geom_angle_site_symmetry_3
_geom_angle
_geom_angle_publ_flag
O1 C1 H1A . . 109.5 ?
O1 C1 H1B . . 109.5 ?
H1A C1 H1B . . 109.5 ?
O1 C1 H1C . . 109.5 ?
H1A C1 H1C . . 109.5 ?
H1B C1 H1C . . 109.5 ?
O1 C2 C3 . . 124.8(3) ?
O1 C2 C7 . . 115.2(3) ?
C3 C2 C7 . . 120.0(3) ?
C2 C3 C4 . . 119.5(3) ?
C2 C3 H3 . . 120.3 ?
C4 C3 H3 . . 120.3 ?
C5 C4 C3 . . 119.7(3) ?
C5 C4 H4 . . 120.1 ?
C3 C4 H4 . . 120.1 ?
C4 C5 C6 . . 121.3(3) ?
C4 C5 N1 . . 119.6(3) ?
C6 C5 N1 . . 119.0(3) ?
C7 C6 C5 . . 119.0(3) ?
C7 C6 H6 . . 120.5 ?
C5 C6 H6 . . 120.5 ?
C6 C7 C2 . . 120.5(3) ?
C6 C7 H7 . . 119.8 ?
C2 C7 H7 . . 119.8 ?
C5 N1 H1F . . 111(3) ?
C5 N1 H1E . . 113(3) ?
H1F N1 H1E . . 102(3) ?
C5 N1 H1D . . 113(4) ?
H1F N1 H1D . . 105(4) ?
H1E N1 H1D . . 111(5) ?
C2 O1 C1 . . 118.8(3) ?

loop_
_geom_bond_atom_site_label_1
_geom_bond_atom_site_label_2
_geom_bond_site_symmetry_2
_geom_bond_distance
_geom_bond_publ_flag
C1 O1 . 1.407(4) ?
C1 H1A . 0.9600 ?
C1 H1B . 0.9600 ?
C1 H1C . 0.9600 ?
C2 O1 . 1.355(4) ?
C2 C3 . 1.383(5) ?
C2 C7 . 1.386(5) ?
C3 C4 . 1.386(5) ?
C3 H3 . 0.9300 ?
C4 C5 . 1.371(4) ?
C4 H4 . 0.9300 ?
C5 C6 . 1.380(4) ?
C5 N1 . 1.466(4) ?
C6 C7 . 1.375(5) ?
C6 H6 . 0.9300 ?
C7 H7 . 0.9300 ?
N1 H1F . 0.860(10) ?
N1 H1E . 0.86(4) ?
N1 H1D . 0.86(3) ?

loop_
_geom_hbond_atom_site_label_D
_geom_hbond_atom_site_label_H
_geom_hbond_atom_site_label_A
_geom_hbond_site_symmetry_A
_geom_hbond_distance_DH
_geom_hbond_distance_HA
_geom_hbond_distance_DA
_geom_hbond_angle_DHA
N1 H1D I1 4_456 0.86(3) 2.665(17) 3.503(3) 165(5)
N1 H1F I1 5_666 0.860(10) 2.748(16) 3.566(3) 159(3)
N1 H1E I1 . 0.86(4) 2.75(4) 3.568(3) 159(4)
C4 H4 Cg1 8_665 0.93 2.87 3.627(4) 140
C7 H7 Cg1 3_646 0.93 2.62 3.483(4) 155

loop_
_geom_torsion_atom_site_label_1
_geom_torsion_atom_site_label_2
_geom_torsion_atom_site_label_3
_geom_torsion_atom_site_label_4
_geom_torsion_site_symmetry_1
_geom_torsion_site_symmetry_2
_geom_torsion_site_symmetry_3
_geom_torsion_site_symmetry_4
_geom_torsion
_geom_torsion_publ_flag
O1 C2 C3 C4 . . . . -178.6(3) ?
C7 C2 C3 C4 . . . . 0.6(5) ?
C2 C3 C4 C5 . . . . 0.0(5) ?
C3 C4 C5 C6 . . . . -0.2(5) ?
C3 C4 C5 N1 . . . . 179.1(3) ?
C4 C5 C6 C7 . . . . -0.3(5) ?
N1 C5 C6 C7 . . . . -179.6(3) ?
C5 C6 C7 C2 . . . . 0.9(5) ?
O1 C2 C7 C6 . . . . 178.2(3) ?
C3 C2 C7 C6 . . . . -1.1(5) ?
C3 C2 O1 C1 . . . . -10.9(5) ?
C7 C2 O1 C1 . . . . 169.8(4) ?

loop_
_cod_related_entry_id
_cod_related_entry_database
_cod_related_entry_code
1 ChemSpider 30656329
